data_7706814
loop_
_publ_author_name
'Savchenkov, Anton V.'
'Uhanov, Andrei S.'
'Grigoriev, Mikhail S.'
'Fedoseev, Aleksandr M.'
'Pushkin, Denis V.'
'Serezhkina, Larisa B.'
'Serezhkin, Viktor N.'

_publ_section_title
;
 Halogen bonding in uranyl and neptunyl trichloroacetates with alkali
 metals and improved crystal chemical formulae for coordination compounds.
;
_journal_issue 12
_journal_name_full 'Dalton transactions (Cambridge, England : 2003)'
_journal_page_first 4210
_journal_page_last 4218
_journal_paper_doi 10.1039/d0dt04083e
_journal_volume 50
_journal_year 2021
_chemical_formula_sum 'C14 H7 Cl21 O19 Rb4 U'
_chemical_formula_weight 1803.56
_space_group_crystal_system monoclinic
_space_group_IT_number 14
_space_group_name_Hall '-P 2yn'
_space_group_name_H-M_alt 'P 1 21/n 1'
_atom_sites_solution_hydrogens difmap
_audit_creation_method SHELXL-2018/3
_audit_update_record
;
2020-11-13 deposited with the CCDC.	2021-02-19 downloaded from the CCDC.
;
_cell_angle_alpha 90
_cell_angle_beta 98.918(2)
_cell_angle_gamma 90
_cell_formula_units_Z 4
_cell_length_a 14.2936(5)
_cell_length_b 22.6214(7)
_cell_length_c 15.2106(6)
_cell_measurement_reflns_used 9895
_cell_measurement_temperature 100(2)
_cell_measurement_theta_max 30.06
_cell_measurement_theta_min 3.00
_cell_volume 4858.8(3)
_computing_structure_refinement 'SHELXL-2018/3 (Sheldrick, 2018)'
_diffrn_ambient_temperature 100(2)
_diffrn_measured_fraction_theta_full 0.995
_diffrn_measured_fraction_theta_max 0.993
_diffrn_measurement_device_type 'Bruker KAPPA APEX II area-detector diffractometer'
_diffrn_radiation_type MoK\a
_diffrn_radiation_wavelength 0.71073
_diffrn_reflns_av_R_equivalents 0.0638
_diffrn_reflns_av_unetI/netI 0.0535
_diffrn_reflns_Laue_measured_fraction_full 0.995
_diffrn_reflns_Laue_measured_fraction_max 0.993
_diffrn_reflns_limit_h_max 20
_diffrn_reflns_limit_h_min -18
_diffrn_reflns_limit_k_max 31
_diffrn_reflns_limit_k_min -31
_diffrn_reflns_limit_l_max 21
_diffrn_reflns_limit_l_min -20
_diffrn_reflns_number 70140
_diffrn_reflns_point_group_measured_fraction_full 0.995
_diffrn_reflns_point_group_measured_fraction_max 0.993
_diffrn_reflns_theta_full 25.242
_diffrn_reflns_theta_max 30.000
_diffrn_reflns_theta_min 4.101
_exptl_absorpt_coefficient_mu 8.539
_exptl_absorpt_correction_T_max 0.482
_exptl_absorpt_correction_T_min 0.319
_exptl_absorpt_correction_type multi-scan
_exptl_absorpt_process_details 'SADABS (Bruker, 2008)'
_exptl_crystal_density_diffrn 2.466
_exptl_crystal_description fragment
_exptl_crystal_F_000 3360
_exptl_crystal_size_max 0.200
_exptl_crystal_size_mid 0.120
_exptl_crystal_size_min 0.100
_refine_diff_density_max 1.431
_refine_diff_density_min -1.219
_refine_diff_density_rms 0.167
_refine_ls_extinction_method none
_refine_ls_goodness_of_fit_ref 1.022
_refine_ls_hydrogen_treatment mixed
_refine_ls_matrix_type full
_refine_ls_number_parameters 541
_refine_ls_number_reflns 14067
_refine_ls_number_restraints 3
_refine_ls_restrained_S_all 1.022
_refine_ls_R_factor_all 0.0572
_refine_ls_R_factor_gt 0.0332
_refine_ls_shift/su_max 0.003
_refine_ls_shift/su_mean 0.000
_refine_ls_structure_factor_coef Fsqd
_refine_ls_weighting_details 'w=1/[\s^2^(Fo^2^)+(0.0229P)^2^+3.1388P] where P=(Fo^2^+2Fc^2^)/3'
_refine_ls_weighting_scheme calc
_refine_ls_wR_factor_gt 0.0621
_refine_ls_wR_factor_ref 0.0681
_reflns_Friedel_coverage 0.000
_reflns_number_gt 10630
_reflns_number_total 14067
_reflns_threshold_expression 'I > 2\s(I)'
_cod_data_source_file d0dt04083e3.cif
_cod_data_source_block RbUAc
_cod_depositor_comments 'Adding full bibliography for 7706813--7706816.cif.'
_cod_original_sg_symbol_H-M 'P 21/n'
_cod_database_code 7706814
_shelx_shelxl_version_number 2018/3
_shelx_space_group_comment
;
The symmetry employed for this shelxl refinement is uniquely defined
by the following loop, which should always be used as a source of
symmetry information in preference to the above space-group names.
They are only intended as comments.
;
_shelx_estimated_absorpt_t_min 0.280
_shelx_estimated_absorpt_t_max 0.482

loop_
_space_group_symop_operation_xyz
'x, y, z'
'-x+1/2, y+1/2, -z+1/2'
'-x, -y, -z'
'x-1/2, -y-1/2, z-1/2'

loop_
_atom_site_label
_atom_site_type_symbol
_atom_site_fract_x
_atom_site_fract_y
_atom_site_fract_z
_atom_site_U_iso_or_equiv
_atom_site_adp_type
_atom_site_occupancy
_atom_site_site_symmetry_order
_atom_site_calc_flag
_atom_site_refinement_flags_posn
_atom_site_refinement_flags_adp
_atom_site_refinement_flags_occupancy
_atom_site_disorder_assembly
_atom_site_disorder_group
U1 U 0.49967(2) 0.44571(2) 0.75806(2) 0.00702(3) Uani 1 1 d . . . . .
Rb1 Rb 0.58372(3) 0.34320(2) 0.56222(2) 0.01532(8) Uani 1 1 d . . . . .
Rb2 Rb 0.41452(3) 0.34656(2) 0.96139(2) 0.01426(8) Uani 1 1 d . . . . .
Rb3 Rb 0.29723(3) 0.52432(2) 0.56412(3) 0.02093(9) Uani 1 1 d . . . . .
Rb4 Rb 0.71389(3) 0.51730(2) 0.94137(3) 0.01947(9) Uani 1 1 d . . . . .
Cl11 Cl 0.86877(7) 0.51020(5) 0.62701(7) 0.0252(2) Uani 1 1 d . . . . .
Cl12 Cl 0.87238(7) 0.46484(4) 0.80412(7) 0.0209(2) Uani 1 1 d . . . . .
Cl13 Cl 0.78841(8) 0.57912(4) 0.75452(8) 0.0242(2) Uani 1 1 d . . . . .
Cl21 Cl 0.75121(8) 0.24538(5) 0.90352(7) 0.0288(3) Uani 1 1 d . . . . .
Cl22 Cl 0.62462(8) 0.22143(4) 0.74065(8) 0.0287(3) Uani 1 1 d . . . . .
Cl23 Cl 0.77628(7) 0.30501(5) 0.74133(7) 0.0250(2) Uani 1 1 d . . . . .
Cl31 Cl 0.24362(8) 0.24214(5) 0.62657(7) 0.0278(2) Uani 1 1 d . . . . .
Cl32 Cl 0.21964(7) 0.30783(4) 0.78363(7) 0.0229(2) Uani 1 1 d . . . . .
Cl33 Cl 0.37169(8) 0.22312(4) 0.78949(7) 0.0246(2) Uani 1 1 d . . . . .
Cl41 Cl 0.11969(7) 0.49318(5) 0.87027(8) 0.0281(2) Uani 1 1 d . . . . .
Cl42 Cl 0.13196(7) 0.46562(4) 0.68880(7) 0.0231(2) Uani 1 1 d . . . . .
Cl43 Cl 0.20116(8) 0.57784(4) 0.76324(7) 0.0228(2) Uani 1 1 d . . . . .
Cl51 Cl 0.49587(9) 0.71051(4) 0.82933(7) 0.0292(3) Uani 1 1 d . . . . .
Cl52 Cl 0.58482(8) 0.67127(4) 0.68311(8) 0.0267(2) Uani 1 1 d . . . . .
Cl53 Cl 0.38419(7) 0.65678(4) 0.67786(7) 0.0181(2) Uani 1 1 d . . . . .
Cl61 Cl 0.53488(8) 0.08514(4) 0.53148(8) 0.0253(2) Uani 1 1 d . . . . .
Cl62 Cl 0.51549(8) 0.15952(5) 0.37420(7) 0.0260(2) Uani 1 1 d . . . . .
Cl63 Cl 0.47519(7) 0.20537(4) 0.54103(7) 0.0233(2) Uani 1 1 d . . . . .
Cl71 Cl 0.94362(7) 0.41407(4) 0.45988(7) 0.0233(2) Uani 1 1 d . . . . .
Cl72 Cl 0.96218(8) 0.36047(4) 0.63457(7) 0.0219(2) Uani 1 1 d . . . . .
Cl73 Cl 1.02101(7) 0.29742(4) 0.48689(7) 0.0206(2) Uani 1 1 d . . . . .
O1 O 0.52392(18) 0.44996(10) 0.87578(16) 0.0111(5) Uani 1 1 d . . . . .
O2 O 0.47565(18) 0.44282(10) 0.64060(16) 0.0109(5) Uani 1 1 d . . . . .
O11 O 0.65874(17) 0.47689(10) 0.75646(17) 0.0124(5) Uani 1 1 d . . . . .
O12 O 0.68699(19) 0.45309(11) 0.61930(18) 0.0179(6) Uani 1 1 d . . . . .
O21 O 0.59574(18) 0.35926(10) 0.75822(17) 0.0134(5) Uani 1 1 d . . . . .
O22 O 0.59388(19) 0.32422(11) 0.89633(18) 0.0163(6) Uani 1 1 d . . . . .
O31 O 0.40162(18) 0.35993(10) 0.76283(17) 0.0134(5) Uani 1 1 d . . . . .
O32 O 0.3996(2) 0.32152(11) 0.62608(18) 0.0193(6) Uani 1 1 d . . . . .
O41 O 0.34079(18) 0.47957(11) 0.75126(18) 0.0141(6) Uani 1 1 d . . . . .
O42 O 0.30981(19) 0.45103(11) 0.88501(18) 0.0164(6) Uani 1 1 d . . . . .
O51 O 0.49769(18) 0.55103(10) 0.73599(17) 0.0143(5) Uani 1 1 d . . . . .
O52 O 0.5538(2) 0.59027(11) 0.86899(18) 0.0201(6) Uani 1 1 d . . . . .
O61 O 0.66534(19) 0.23263(11) 0.50678(18) 0.0159(6) Uani 1 1 d . . . . .
O62 O 0.7174(2) 0.13937(11) 0.51985(19) 0.0203(6) Uani 1 1 d . . . . .
O71 O 0.76764(19) 0.35659(11) 0.48645(19) 0.0174(6) Uani 1 1 d . . . . .
O72 O 0.82930(19) 0.26606(10) 0.51181(18) 0.0143(6) Uani 1 1 d . . . . .
H72 H 0.756(3) 0.2518(17) 0.513(3) 0.017 Uiso 1 1 d . U . . .
O1W O 0.5049(2) 0.44195(13) 0.4550(2) 0.0264(7) Uani 1 1 d D . . . .
H1A H 0.503(3) 0.439(2) 0.3992(14) 0.040 Uiso 1 1 d D U . . .
H1B H 0.451(2) 0.430(2) 0.464(3) 0.040 Uiso 1 1 d D U . . .
O2W O 0.3014(4) 0.40372(15) 0.5008(3) 0.0742(16) Uani 1 1 d . . . . .
H2A H 0.322540 0.372780 0.529570 0.111 Uiso 1 1 d . U . . .
H2B H 0.246510 0.394608 0.472569 0.111 Uiso 1 1 d . U . . .
O3W O 0.7306(4) 0.39994(17) 1.0060(3) 0.0837(18) Uani 1 1 d . . . . .
H3A H 0.677540 0.396564 1.027771 0.126 Uiso 1 1 d . U . . .
H3B H 0.724180 0.376884 0.960990 0.126 Uiso 1 1 d . U . . .
C11 C 0.7067(3) 0.47546(14) 0.6922(2) 0.0109(7) Uani 1 1 d . . . . .
C12 C 0.8049(3) 0.50661(16) 0.7174(3) 0.0136(8) Uani 1 1 d . . . . .
C21 C 0.6214(3) 0.32493(15) 0.8236(2) 0.0119(7) Uani 1 1 d . . . . .
C22 C 0.6922(3) 0.27651(15) 0.8041(3) 0.0138(8) Uani 1 1 d . . . . .
C31 C 0.3750(3) 0.32438(14) 0.6996(2) 0.0119(7) Uani 1 1 d . . . . .
C32 C 0.3028(3) 0.27674(15) 0.7228(2) 0.0133(8) Uani 1 1 d . . . . .
C41 C 0.2901(3) 0.47422(15) 0.8124(3) 0.0122(7) Uani 1 1 d . . . . .
C42 C 0.1897(3) 0.50145(15) 0.7860(3) 0.0137(8) Uani 1 1 d . . . . .
C51 C 0.5176(3) 0.59282(15) 0.7905(3) 0.0122(7) Uani 1 1 d . . . . .
C52 C 0.4951(3) 0.65495(15) 0.7474(3) 0.0155(8) Uani 1 1 d . . . . .
C61 C 0.6556(3) 0.17641(16) 0.5100(2) 0.0131(7) Uani 1 1 d . . . . .
C62 C 0.5491(3) 0.15750(16) 0.4911(3) 0.0161(8) Uani 1 1 d . . . . .
C71 C 0.8334(3) 0.32211(15) 0.5020(2) 0.0119(7) Uani 1 1 d . . . . .
C72 C 0.9371(3) 0.34699(15) 0.5189(3) 0.0137(8) Uani 1 1 d . . . . .

loop_
_atom_site_aniso_label
_atom_site_aniso_U_11
_atom_site_aniso_U_22
_atom_site_aniso_U_33
_atom_site_aniso_U_23
_atom_site_aniso_U_13
_atom_site_aniso_U_12
U1 0.00753(6) 0.00539(5) 0.00844(6) 0.00005(5) 0.00217(5) 0.00026(5)
Rb1 0.0185(2) 0.01182(16) 0.01698(19) -0.00093(13) 0.00698(15) 0.00117(13)
Rb2 0.0163(2) 0.01359(16) 0.01375(18) 0.00100(12) 0.00513(14) 0.00073(13)
Rb3 0.0234(2) 0.02142(19) 0.0181(2) 0.00553(15) 0.00363(16) 0.00051(16)
Rb4 0.0224(2) 0.01982(18) 0.01573(19) -0.00366(14) 0.00142(16) 0.00129(15)
Cl11 0.0157(5) 0.0353(6) 0.0269(6) 0.0026(4) 0.0107(4) -0.0041(4)
Cl12 0.0135(5) 0.0225(5) 0.0248(5) 0.0027(4) -0.0029(4) 0.0042(4)
Cl13 0.0233(6) 0.0109(4) 0.0377(6) -0.0031(4) 0.0031(5) -0.0037(4)
Cl21 0.0290(6) 0.0400(6) 0.0177(5) 0.0085(4) 0.0042(4) 0.0227(5)
Cl22 0.0322(6) 0.0159(5) 0.0378(7) -0.0120(4) 0.0044(5) 0.0000(4)
Cl23 0.0171(5) 0.0305(5) 0.0307(6) 0.0099(4) 0.0140(5) 0.0078(4)
Cl31 0.0269(6) 0.0371(6) 0.0189(5) -0.0098(4) 0.0025(4) -0.0169(5)
Cl32 0.0165(5) 0.0234(5) 0.0320(6) -0.0074(4) 0.0137(4) -0.0054(4)
Cl33 0.0305(6) 0.0157(4) 0.0279(6) 0.0084(4) 0.0050(5) 0.0005(4)
Cl41 0.0134(5) 0.0452(6) 0.0280(6) 0.0077(5) 0.0107(4) 0.0043(5)
Cl42 0.0181(5) 0.0226(5) 0.0261(6) -0.0025(4) -0.0049(4) -0.0043(4)
Cl43 0.0247(6) 0.0115(4) 0.0311(6) 0.0021(4) 0.0013(5) 0.0038(4)
Cl51 0.0472(7) 0.0118(4) 0.0246(6) -0.0071(4) -0.0071(5) 0.0069(4)
Cl52 0.0202(6) 0.0240(5) 0.0378(6) 0.0100(4) 0.0104(5) -0.0036(4)
Cl53 0.0145(5) 0.0142(4) 0.0238(5) -0.0004(3) -0.0024(4) 0.0025(3)
Cl61 0.0267(6) 0.0172(5) 0.0347(6) 0.0039(4) 0.0128(5) -0.0057(4)
Cl62 0.0258(6) 0.0340(6) 0.0167(5) -0.0025(4) -0.0019(4) -0.0103(4)
Cl63 0.0130(5) 0.0239(5) 0.0343(6) -0.0086(4) 0.0080(4) -0.0005(4)
Cl71 0.0208(5) 0.0192(5) 0.0309(6) 0.0126(4) 0.0071(4) -0.0016(4)
Cl72 0.0261(6) 0.0203(4) 0.0169(5) -0.0013(4) -0.0038(4) -0.0071(4)
Cl73 0.0110(5) 0.0220(5) 0.0295(6) 0.0022(4) 0.0051(4) 0.0027(4)
O1 0.0121(14) 0.0119(11) 0.0095(12) 0.0003(9) 0.0023(10) 0.0002(10)
O2 0.0110(13) 0.0098(11) 0.0126(13) -0.0007(9) 0.0044(10) -0.0010(10)
O11 0.0082(13) 0.0150(12) 0.0142(14) -0.0026(10) 0.0023(11) -0.0033(10)
O12 0.0166(15) 0.0238(14) 0.0144(14) -0.0022(11) 0.0057(12) -0.0067(11)
O21 0.0136(14) 0.0122(12) 0.0143(14) 0.0026(10) 0.0016(11) 0.0036(10)
O22 0.0183(15) 0.0173(13) 0.0146(14) 0.0013(10) 0.0067(12) 0.0047(11)
O31 0.0158(15) 0.0117(12) 0.0138(14) -0.0019(10) 0.0059(11) -0.0042(10)
O32 0.0281(17) 0.0164(13) 0.0159(15) -0.0015(10) 0.0116(13) -0.0031(12)
O41 0.0105(14) 0.0176(13) 0.0157(14) 0.0019(10) 0.0063(11) 0.0020(10)
O42 0.0162(15) 0.0190(13) 0.0147(14) 0.0033(11) 0.0045(11) 0.0052(11)
O51 0.0197(15) 0.0082(11) 0.0146(13) -0.0015(10) 0.0010(11) 0.0004(11)
O52 0.0282(17) 0.0153(13) 0.0153(15) -0.0007(10) -0.0017(12) 0.0044(12)
O61 0.0118(15) 0.0118(12) 0.0244(16) -0.0009(10) 0.0042(12) -0.0009(10)
O62 0.0175(16) 0.0160(13) 0.0278(17) -0.0001(11) 0.0050(13) 0.0004(11)
O71 0.0144(15) 0.0143(13) 0.0234(16) -0.0003(11) 0.0028(12) 0.0022(11)
O72 0.0122(14) 0.0116(12) 0.0195(15) 0.0002(10) 0.0038(11) -0.0008(10)
O1W 0.045(2) 0.0210(15) 0.0159(15) 0.0010(12) 0.0126(15) 0.0004(14)
O2W 0.131(4) 0.0245(19) 0.049(3) -0.0034(17) -0.045(3) 0.015(2)
O3W 0.137(5) 0.033(2) 0.062(3) 0.005(2) -0.046(3) -0.019(3)
C11 0.0074(18) 0.0099(16) 0.0154(19) 0.0022(13) 0.0022(15) 0.0009(13)
C12 0.0096(19) 0.0148(17) 0.017(2) 0.0017(14) 0.0022(15) -0.0005(14)
C21 0.013(2) 0.0087(15) 0.0139(19) -0.0033(13) 0.0022(15) 0.0012(13)
C22 0.014(2) 0.0132(17) 0.0146(19) 0.0040(14) 0.0033(15) 0.0033(14)
C31 0.014(2) 0.0077(15) 0.0135(19) 0.0001(13) -0.0003(15) -0.0006(13)
C32 0.016(2) 0.0115(16) 0.0122(18) -0.0021(13) 0.0036(15) -0.0033(14)
C41 0.0098(19) 0.0096(16) 0.017(2) -0.0027(13) 0.0017(15) 0.0003(14)
C42 0.0079(19) 0.0134(17) 0.020(2) -0.0004(14) 0.0025(15) -0.0009(13)
C51 0.0097(19) 0.0089(15) 0.019(2) -0.0011(13) 0.0037(15) 0.0020(13)
C52 0.019(2) 0.0090(15) 0.017(2) -0.0033(14) -0.0034(16) -0.0012(15)
C61 0.014(2) 0.0155(17) 0.0104(18) -0.0002(13) 0.0027(15) -0.0003(14)
C62 0.016(2) 0.0130(17) 0.019(2) -0.0024(14) 0.0020(16) 0.0002(14)
C71 0.014(2) 0.0133(17) 0.0087(18) -0.0015(13) 0.0015(14) 0.0002(14)
C72 0.014(2) 0.0120(17) 0.0155(19) 0.0061(13) 0.0034(16) -0.0017(14)

loop_
_atom_type_symbol
_atom_type_description
_atom_type_scat_dispersion_real
_atom_type_scat_dispersion_imag
_atom_type_scat_source
C C 0.0033 0.0016 'International Tables Vol C Tables 4.2.6.8 and 6.1.1.4'
H H 0.0000 0.0000 'International Tables Vol C Tables 4.2.6.8 and 6.1.1.4'
O O 0.0106 0.0060 'International Tables Vol C Tables 4.2.6.8 and 6.1.1.4'
Cl Cl 0.1484 0.1585 'International Tables Vol C Tables 4.2.6.8 and 6.1.1.4'
Rb Rb -0.9393 2.9676 'International Tables Vol C Tables 4.2.6.8 and 6.1.1.4'
U U -9.6767 9.6646 'International Tables Vol C Tables 4.2.6.8 and 6.1.1.4'

loop_
_geom_angle_atom_site_label_1
_geom_angle_atom_site_label_2
_geom_angle_atom_site_label_3
_geom_angle
_geom_angle_site_symmetry_1
_geom_angle_site_symmetry_3
_geom_angle_publ_flag
O2 U1 O1 179.01(10) . . ?
O2 U1 O41 86.19(10) . . ?
O1 U1 O41 93.57(10) . . ?
O2 U1 O11 92.10(10) . . ?
O1 U1 O11 87.53(10) . . ?
O41 U1 O11 143.92(8) . . ?
O2 U1 O21 89.56(10) . . ?
O1 U1 O21 91.20(10) . . ?
O41 U1 O21 143.76(9) . . ?
O11 U1 O21 72.14(8) . . ?
O2 U1 O31 88.73(10) . . ?
O1 U1 O31 92.12(10) . . ?
O41 U1 O31 72.81(9) . . ?
O11 U1 O31 143.25(8) . . ?
O21 U1 O31 71.13(9) . . ?
O2 U1 O51 84.22(9) . . ?
O1 U1 O51 94.79(9) . . ?
O41 U1 O51 71.65(9) . . ?
O11 U1 O51 72.32(9) . . ?
O21 U1 O51 143.62(9) . . ?
O31 U1 O51 144.12(9) . . ?
O2 U1 Rb1 43.73(8) . . ?
O1 U1 Rb1 136.98(8) . . ?
O41 U1 Rb1 122.33(6) . . ?
O11 U1 Rb1 76.85(6) . . ?
O21 U1 Rb1 45.94(6) . . ?
O31 U1 Rb1 78.64(6) . . ?
O51 U1 Rb1 117.21(6) . . ?
O2 U1 Rb4 134.67(8) . . ?
O1 U1 Rb4 44.76(8) . . ?
O41 U1 Rb4 120.26(6) . . ?
O11 U1 Rb4 44.27(6) . . ?
O21 U1 Rb4 87.39(6) . . ?
O31 U1 Rb4 132.08(6) . . ?
O51 U1 Rb4 72.42(6) . . ?
Rb1 U1 Rb4 116.192(9) . . ?
O2 U1 Rb2 134.38(8) . . ?
O1 U1 Rb2 46.46(8) . . ?
O41 U1 Rb2 79.55(6) . . ?
O11 U1 Rb2 123.88(6) . . ?
O21 U1 Rb2 77.99(6) . . ?
O31 U1 Rb2 45.67(6) . . ?
O51 U1 Rb2 129.83(6) . . ?
Rb1 U1 Rb2 112.854(8) . . ?
Rb4 U1 Rb2 88.927(8) . . ?
O2 U1 Rb3 45.57(8) . . ?
O1 U1 Rb3 133.87(8) . . ?
O41 U1 Rb3 44.31(6) . . ?
O11 U1 Rb3 114.99(6) . . ?
O21 U1 Rb3 132.96(6) . . ?
O31 U1 Rb3 91.24(6) . . ?
O51 U1 Rb3 59.34(6) . . ?
Rb1 U1 Rb3 88.663(9) . . ?
Rb4 U1 Rb3 131.739(8) . . ?
Rb2 U1 Rb3 120.195(9) . . ?
O1W Rb1 O61 129.31(8) . . ?
O1W Rb1 O12 69.41(8) . . ?
O61 Rb1 O12 126.77(8) . . ?
O1W Rb1 O21 115.29(7) . . ?
O61 Rb1 O21 115.26(7) . . ?
O12 Rb1 O21 69.80(7) . . ?
O1W Rb1 O32 91.41(9) . . ?
O61 Rb1 O32 111.28(7) . . ?
O12 Rb1 O32 117.95(7) . . ?
O21 Rb1 O32 67.14(7) . . ?
O1W Rb1 O71 89.61(8) . . ?
O61 Rb1 O71 64.63(7) . . ?
O12 Rb1 O71 66.79(7) . . ?
O21 Rb1 O71 116.55(7) . . ?
O32 Rb1 O71 175.19(7) . . ?
O1W Rb1 O2 58.47(8) . . ?
O61 Rb1 O2 168.73(7) . . ?
O12 Rb1 O2 61.78(7) . . ?
O21 Rb1 O2 58.51(6) . . ?
O32 Rb1 O2 58.19(7) . . ?
O71 Rb1 O2 126.08(7) . . ?
O1W Rb1 Cl63 120.80(7) . . ?
O61 Rb1 Cl63 53.20(6) . . ?
O12 Rb1 Cl63 168.08(6) . . ?
O21 Rb1 Cl63 99.08(5) . . ?
O32 Rb1 Cl63 58.61(5) . . ?
O71 Rb1 Cl63 116.96(5) . . ?
O2 Rb1 Cl63 116.72(5) . . ?
O1W Rb1 Cl23 141.65(7) . . ?
O61 Rb1 Cl23 74.14(6) . . ?
O12 Rb1 Cl23 72.31(6) . . ?
O21 Rb1 Cl23 50.58(5) . . ?
O32 Rb1 Cl23 108.54(6) . . ?
O71 Rb1 Cl23 73.24(5) . . ?
O2 Rb1 Cl23 104.43(5) . . ?
Cl63 Rb1 Cl23 97.50(3) . . ?
O1W Rb1 Cl53 63.00(6) . 3_666 ?
O61 Rb1 Cl53 66.84(6) . 3_666 ?
O12 Rb1 Cl53 98.93(6) . 3_666 ?
O21 Rb1 Cl53 167.63(5) . 3_666 ?
O32 Rb1 Cl53 124.35(6) . 3_666 ?
O71 Rb1 Cl53 52.29(5) . 3_666 ?
O2 Rb1 Cl53 121.47(5) . 3_666 ?
Cl63 Rb1 Cl53 91.72(2) . 3_666 ?
Cl23 Rb1 Cl53 122.21(2) . 3_666 ?
O1W Rb1 Cl22 162.74(7) . . ?
O61 Rb1 Cl22 64.49(6) . . ?
O12 Rb1 Cl22 112.40(6) . . ?
O21 Rb1 Cl22 53.35(5) . . ?
O32 Rb1 Cl22 72.41(6) . . ?
O71 Rb1 Cl22 107.01(5) . . ?
O2 Rb1 Cl22 106.36(5) . . ?
Cl63 Rb1 Cl22 55.94(2) . . ?
Cl23 Rb1 Cl22 44.93(2) . . ?
Cl53 Rb1 Cl22 131.21(2) 3_666 . ?
O1W Rb1 Rb3 47.11(7) . 3_666 ?
O61 Rb1 Rb3 106.11(5) . 3_666 ?
O12 Rb1 Rb3 44.98(5) . 3_666 ?
O21 Rb1 Rb3 114.75(5) . 3_666 ?
O32 Rb1 Rb3 136.78(5) . 3_666 ?
O71 Rb1 Rb3 45.55(5) . 3_666 ?
O2 Rb1 Rb3 85.14(5) . 3_666 ?
Cl63 Rb1 Rb3 146.07(2) . 3_666 ?
Cl23 Rb1 Rb3 101.76(2) . 3_666 ?
Cl53 Rb1 Rb3 54.362(16) 3_666 3_666 ?
Cl22 Rb1 Rb3 146.18(2) . 3_666 ?
O1W Rb1 H72 125.4(7) . . ?
O61 Rb1 H72 23.4(7) . . ?
O12 Rb1 H72 103.4(7) . . ?
O21 Rb1 H72 111.4(7) . . ?
O32 Rb1 H72 132.8(7) . . ?
O71 Rb1 H72 43.7(7) . . ?
O2 Rb1 H72 163.6(7) . . ?
Cl63 Rb1 H72 76.2(7) . . ?
Cl23 Rb1 H72 62.2(7) . . ?
Cl53 Rb1 H72 65.2(7) 3_666 . ?
Cl22 Rb1 H72 71.5(7) . . ?
Rb3 Rb1 H72 88.5(7) 3_666 . ?
O1W Rb1 H1B 16.5(4) . . ?
O61 Rb1 H1B 132.1(9) . . ?
O12 Rb1 H1B 80.8(7) . . ?
O21 Rb1 H1B 110.9(8) . . ?
O32 Rb1 H1B 75.4(4) . . ?
O71 Rb1 H1B 105.3(4) . . ?
O2 Rb1 H1B 52.4(8) . . ?
Cl63 Rb1 H1B 107.9(7) . . ?
Cl23 Rb1 H1B 151.4(9) . . ?
Cl53 Rb1 H1B 71.0(7) 3_666 . ?
Cl22 Rb1 H1B 147.7(4) . . ?
Rb3 Rb1 H1B 63.6(4) 3_666 . ?
H72 Rb1 H1B 136.2(10) . . ?
O52 Rb2 O22 111.00(8) 3_667 . ?
O52 Rb2 O42 87.45(7) 3_667 . ?
O22 Rb2 O42 115.06(7) . . ?
O52 Rb2 O72 101.81(8) 3_667 4_566 ?
O22 Rb2 O72 110.73(7) . 4_566 ?
O42 Rb2 O72 125.93(8) . 4_566 ?
O52 Rb2 O31 144.39(7) 3_667 . ?
O22 Rb2 O31 66.40(7) . . ?
O42 Rb2 O31 64.83(7) . . ?
O72 Rb2 O31 112.37(7) 4_566 . ?
O52 Rb2 O62 73.72(8) 3_667 4_566 ?
O22 Rb2 O62 174.86(7) . 4_566 ?
O42 Rb2 O62 66.48(7) . 4_566 ?
O72 Rb2 O62 65.63(7) 4_566 4_566 ?
O31 Rb2 O62 111.12(7) . 4_566 ?
O52 Rb2 O1 89.04(7) 3_667 . ?
O22 Rb2 O1 58.71(7) . . ?
O42 Rb2 O1 60.16(7) . . ?
O72 Rb2 O1 167.44(7) 4_566 . ?
O31 Rb2 O1 58.44(6) . . ?
O62 Rb2 O1 124.39(7) 4_566 . ?
O52 Rb2 Cl51 52.47(5) 3_667 3_667 ?
O22 Rb2 Cl51 91.58(6) . 3_667 ?
O42 Rb2 Cl51 138.64(6) . 3_667 ?
O72 Rb2 Cl51 63.58(5) 4_566 3_667 ?
O31 Rb2 Cl51 155.30(5) . 3_667 ?
O62 Rb2 Cl51 89.87(6) 4_566 3_667 ?
O1 Rb2 Cl51 120.54(5) . 3_667 ?
O52 Rb2 Cl73 110.07(5) 3_667 4_566 ?
O22 Rb2 Cl73 60.12(5) . 4_566 ?
O42 Rb2 Cl73 162.48(6) . 4_566 ?
O72 Rb2 Cl73 51.62(5) 4_566 4_566 ?
O31 Rb2 Cl73 99.11(5) . 4_566 ?
O62 Rb2 Cl73 116.82(5) 4_566 4_566 ?
O1 Rb2 Cl73 118.76(5) . 4_566 ?
Cl51 Rb2 Cl73 58.42(2) 3_667 4_566 ?
O52 Rb2 Cl32 139.66(6) 3_667 . ?
O22 Rb2 Cl32 108.26(6) . . ?
O42 Rb2 Cl32 67.62(6) . . ?
O72 Rb2 Cl32 72.04(5) 4_566 . ?
O31 Rb2 Cl32 50.55(5) . . ?
O62 Rb2 Cl32 67.45(6) 4_566 . ?
O1 Rb2 Cl32 103.73(5) . . ?
Cl51 Rb2 Cl32 135.42(3) 3_667 . ?
Cl73 Rb2 Cl32 97.10(2) 4_566 . ?
O52 Rb2 Cl33 161.94(5) 3_667 . ?
O22 Rb2 Cl33 72.41(5) . . ?
O42 Rb2 Cl33 107.48(6) . . ?
O72 Rb2 Cl33 61.36(5) 4_566 . ?
O31 Rb2 Cl33 53.64(5) . . ?
O62 Rb2 Cl33 102.46(5) 4_566 . ?
O1 Rb2 Cl33 107.04(5) . . ?
Cl51 Rb2 Cl33 110.62(2) 3_667 . ?
Cl73 Rb2 Cl33 55.22(2) 4_566 . ?
Cl32 Rb2 Cl33 45.36(2) . . ?
O52 Rb2 Rb4 46.51(5) 3_667 3_667 ?
O22 Rb2 Rb4 137.36(5) . 3_667 ?
O42 Rb2 Rb4 44.74(5) . 3_667 ?
O72 Rb2 Rb4 109.60(5) 4_566 3_667 ?
O31 Rb2 Rb4 109.54(5) . 3_667 ?
O62 Rb2 Rb4 47.37(5) 4_566 3_667 ?
O1 Rb2 Rb4 82.44(4) . 3_667 ?
Cl51 Rb2 Rb4 94.15(2) 3_667 3_667 ?
Cl73 Rb2 Rb4 150.78(2) 4_566 3_667 ?
Cl32 Rb2 Rb4 96.727(18) . 3_667 ?
Cl33 Rb2 Rb4 141.90(2) . 3_667 ?
O12 Rb3 O2W 80.57(10) 3_666 . ?
O12 Rb3 O71 69.49(8) 3_666 3_666 ?
O2W Rb3 O71 143.63(9) . 3_666 ?
O12 Rb3 O1W 69.07(8) 3_666 3_666 ?
O2W Rb3 O1W 98.02(12) . 3_666 ?
O71 Rb3 O1W 90.31(8) 3_666 3_666 ?
O12 Rb3 O41 160.94(8) 3_666 . ?
O2W Rb3 O41 89.19(9) . . ?
O71 Rb3 O41 125.05(7) 3_666 . ?
O1W Rb3 O41 96.80(8) 3_666 . ?
O12 Rb3 O2 105.99(7) 3_666 . ?
O2W Rb3 O2 61.59(9) . . ?
O71 Rb3 O2 145.89(7) 3_666 . ?
O1W Rb3 O2 58.11(7) 3_666 . ?
O41 Rb3 O2 54.95(7) . . ?
O12 Rb3 Cl42 138.66(6) 3_666 . ?
O2W Rb3 Cl42 82.75(11) . . ?
O71 Rb3 Cl42 106.20(6) 3_666 . ?
O1W Rb3 Cl42 151.13(6) 3_666 . ?
O41 Rb3 Cl42 54.33(5) . . ?
O2 Rb3 Cl42 98.63(5) . . ?
O12 Rb3 Cl11 52.21(6) 3_666 3_666 ?
O2W Rb3 Cl11 64.24(8) . 3_666 ?
O71 Rb3 Cl11 80.90(6) 3_666 3_666 ?
O1W Rb3 Cl11 120.02(6) 3_666 3_666 ?
O41 Rb3 Cl11 136.03(5) . 3_666 ?
O2 Rb3 Cl11 124.29(5) . 3_666 ?
Cl42 Rb3 Cl11 86.49(3) . 3_666 ?
O12 Rb3 Cl53 104.23(5) 3_666 . ?
O2W Rb3 Cl53 157.54(9) . . ?
O71 Rb3 Cl53 55.03(6) 3_666 . ?
O1W Rb3 Cl53 64.57(6) 3_666 . ?
O41 Rb3 Cl53 79.53(5) . . ?
O2 Rb3 Cl53 96.22(5) . . ?
Cl42 Rb3 Cl53 105.51(3) . . ?
Cl11 Rb3 Cl53 135.91(3) 3_666 . ?
O12 Rb3 O51 119.89(7) 3_666 . ?
O2W Rb3 O51 110.04(9) . . ?
O71 Rb3 O51 102.73(7) 3_666 . ?
O1W Rb3 O51 51.08(7) 3_666 . ?
O41 Rb3 O51 49.06(6) . . ?
O2 Rb3 O51 48.65(6) . . ?
Cl42 Rb3 O51 101.34(5) . . ?
Cl11 Rb3 O51 169.88(5) 3_666 . ?
Cl53 Rb3 O51 48.32(4) . . ?
O12 Rb3 Cl71 92.82(6) 3_666 3_666 ?
O2W Rb3 Cl71 113.02(10) . 3_666 ?
O71 Rb3 Cl71 50.87(6) 3_666 3_666 ?
O1W Rb3 Cl71 141.18(6) 3_666 3_666 ?
O41 Rb3 Cl71 106.01(5) . 3_666 ?
O2 Rb3 Cl71 158.53(5) . 3_666 ?
Cl42 Rb3 Cl71 59.96(2) . 3_666 ?
Cl11 Rb3 Cl71 60.32(3) 3_666 3_666 ?
Cl53 Rb3 Cl71 88.87(2) . 3_666 ?
O51 Rb3 Cl71 129.23(4) . 3_666 ?
O12 Rb3 Cl43 145.70(6) 3_666 . ?
O2W Rb3 Cl43 127.38(11) . . ?
O71 Rb3 Cl43 76.77(6) 3_666 . ?
O1W Rb3 Cl43 118.11(6) 3_666 . ?
O41 Rb3 Cl43 51.98(5) . . ?
O2 Rb3 Cl43 105.34(5) . . ?
Cl42 Rb3 Cl43 47.05(2) . . ?
Cl11 Rb3 Cl43 117.09(3) 3_666 . ?
Cl53 Rb3 Cl43 58.58(2) . . ?
O51 Rb3 Cl43 73.02(5) . . ?
Cl71 Rb3 Cl43 59.95(2) 3_666 . ?
O12 Rb3 H2B 78.04(5) 3_666 . ?
O2W Rb3 H2B 14.33(9) . . ?
O71 Rb3 H2B 132.43(6) 3_666 . ?
O1W Rb3 H2B 109.73(6) 3_666 . ?
O41 Rb3 H2B 95.79(5) . . ?
O2 Rb3 H2B 75.61(4) . . ?
Cl42 Rb3 H2B 76.590(18) . . ?
Cl11 Rb3 H2B 51.591(19) 3_666 . ?
Cl53 Rb3 H2B 171.82(2) . . ?
O51 Rb3 H2B 123.67(4) . . ?
Cl71 Rb3 H2B 98.910(19) 3_666 . ?
Cl43 Rb3 H2B 123.506(19) . . ?
O42 Rb4 O3W 85.91(12) 3_667 . ?
O42 Rb4 O52 90.50(8) 3_667 . ?
O3W Rb4 O52 133.32(12) . . ?
O42 Rb4 O11 157.49(8) 3_667 . ?
O3W Rb4 O11 92.07(10) . . ?
O52 Rb4 O11 74.65(7) . . ?
O42 Rb4 O62 70.06(8) 3_667 2_656 ?
O3W Rb4 O62 143.05(10) . 2_656 ?
O52 Rb4 O62 76.24(8) . 2_656 ?
O11 Rb4 O62 120.75(7) . 2_656 ?
O42 Rb4 O1 101.44(7) 3_667 . ?
O3W Rb4 O1 71.15(10) . . ?
O52 Rb4 O1 64.04(7) . . ?
O11 Rb4 O1 57.02(7) . . ?
O62 Rb4 O1 139.48(7) 2_656 . ?
O42 Rb4 Cl41 53.29(6) 3_667 3_667 ?
O3W Rb4 Cl41 68.61(8) . 3_667 ?
O52 Rb4 Cl41 139.47(6) . 3_667 ?
O11 Rb4 Cl41 145.35(5) . 3_667 ?
O62 Rb4 Cl41 74.51(6) 2_656 3_667 ?
O1 Rb4 Cl41 133.20(5) . 3_667 ?
O42 Rb4 Cl13 139.71(6) 3_667 . ?
O3W Rb4 Cl13 129.88(12) . . ?
O52 Rb4 Cl13 77.54(6) . . ?
O11 Rb4 Cl13 54.23(5) . . ?
O62 Rb4 Cl13 69.74(6) 2_656 . ?
O1 Rb4 Cl13 107.14(5) . . ?
Cl41 Rb4 Cl13 116.66(3) 3_667 . ?
O42 Rb4 Cl12 145.84(6) 3_667 . ?
O3W Rb4 Cl12 82.07(12) . . ?
O52 Rb4 Cl12 120.68(6) . . ?
O11 Rb4 Cl12 55.26(5) . . ?
O62 Rb4 Cl12 102.07(6) 2_656 . ?
O1 Rb4 Cl12 104.64(5) . . ?
Cl41 Rb4 Cl12 92.60(3) 3_667 . ?
Cl13 Rb4 Cl12 48.98(2) . . ?
O42 Rb4 Cl61 92.51(6) 3_667 2_656 ?
O3W Rb4 Cl61 107.97(11) . 2_656 ?
O52 Rb4 Cl61 118.69(6) . 2_656 ?
O11 Rb4 Cl61 109.37(5) . 2_656 ?
O62 Rb4 Cl61 48.30(6) 2_656 2_656 ?
O1 Rb4 Cl61 165.87(5) . 2_656 ?
Cl41 Rb4 Cl61 55.05(3) 3_667 2_656 ?
Cl13 Rb4 Cl61 62.03(3) . 2_656 ?
Cl12 Rb4 Cl61 61.60(2) . 2_656 ?
O42 Rb4 Rb2 47.46(5) 3_667 3_667 ?
O3W Rb4 Rb2 127.97(12) . 3_667 ?
O52 Rb4 Rb2 47.05(5) . 3_667 ?
O11 Rb4 Rb2 121.58(5) . 3_667 ?
O62 Rb4 Rb2 50.39(6) 2_656 3_667 ?
O1 Rb4 Rb2 93.87(5) . 3_667 ?
Cl41 Rb4 Rb2 92.46(2) 3_667 3_667 ?
Cl13 Rb4 Rb2 102.094(19) . 3_667 ?
Cl12 Rb4 Rb2 149.02(2) . 3_667 ?
Cl61 Rb4 Rb2 97.303(17) 2_656 3_667 ?
O42 Rb4 U1 123.31(6) 3_667 . ?
O3W Rb4 U1 83.14(8) . . ?
O52 Rb4 U1 60.56(5) . . ?
O11 Rb4 U1 34.40(5) . . ?
O62 Rb4 U1 133.42(6) 2_656 . ?
O1 Rb4 U1 23.44(5) . . ?
Cl41 Rb4 U1 151.51(2) 3_667 . ?
Cl13 Rb4 U1 83.982(19) . . ?
Cl12 Rb4 U1 86.871(18) . . ?
Cl61 Rb4 U1 143.60(2) 2_656 . ?
Rb2 Rb4 U1 102.546(11) 3_667 . ?
O42 Rb4 H3A 76.94(5) 3_667 . ?
O3W Rb4 H3A 16.09(12) . . ?
O52 Rb4 H3A 119.16(6) . . ?
O11 Rb4 H3A 95.36(5) . . ?
O62 Rb4 H3A 143.84(6) 2_656 . ?
O1 Rb4 H3A 60.98(4) . . ?
Cl41 Rb4 H3A 74.12(2) 3_667 . ?
Cl13 Rb4 H3A 142.24(2) . . ?
Cl12 Rb4 H3A 96.874(19) . . ?
Cl61 Rb4 H3A 121.104(19) 2_656 . ?
Rb2 Rb4 H3A 113.902(13) 3_667 . ?
U1 Rb4 H3A 77.664(8) . . ?
O42 Rb4 H3B 100.17(5) 3_667 . ?
O3W Rb4 H3B 14.78(9) . . ?
O52 Rb4 H3B 128.67(6) . . ?
O11 Rb4 H3B 77.41(5) . . ?
O62 Rb4 H3B 154.29(6) 2_656 . ?
O1 Rb4 H3B 64.64(4) . . ?
Cl41 Rb4 H3B 80.65(2) 3_667 . ?
Cl13 Rb4 H3B 117.441(19) . . ?
Cl12 Rb4 H3B 72.242(18) . . ?
Cl61 Rb4 H3B 110.875(18) 2_656 . ?
Rb2 Rb4 H3B 138.727(14) 3_667 . ?
U1 Rb4 H3B 72.067(7) . . ?
H3A Rb4 H3B 25.122(3) . . ?
C12 Cl11 Rb3 105.52(13) . 3_666 ?
C12 Cl12 Rb4 86.33(13) . . ?
C12 Cl13 Rb4 87.76(13) . . ?
C22 Cl22 Rb1 83.73(12) . . ?
C22 Cl23 Rb1 89.54(12) . . ?
C32 Cl32 Rb2 89.16(12) . . ?
C32 Cl33 Rb2 84.69(12) . . ?
C42 Cl41 Rb4 102.52(13) . 3_667 ?
C42 Cl42 Rb3 90.72(13) . . ?
C42 Cl43 Rb3 84.21(13) . . ?
C52 Cl51 Rb2 109.94(12) . 3_667 ?
C52 Cl53 Rb3 118.80(11) . . ?
C52 Cl53 Rb1 110.47(14) . 3_666 ?
Rb3 Cl53 Rb1 67.401(19) . 3_666 ?
C62 Cl61 Rb4 104.42(14) . 2_646 ?
C62 Cl63 Rb1 107.58(13) . . ?
C72 Cl71 Rb3 104.65(13) . 3_666 ?
C72 Cl73 Rb2 108.15(12) . 4_665 ?
U1 O1 Rb4 111.80(11) . . ?
U1 O1 Rb2 109.87(10) . . ?
Rb4 O1 Rb2 132.74(8) . . ?
U1 O2 Rb1 112.86(10) . . ?
U1 O2 Rb3 111.31(10) . . ?
Rb1 O2 Rb3 134.26(8) . . ?
C11 O11 U1 128.7(2) . . ?
C11 O11 Rb4 129.9(2) . . ?
U1 O11 Rb4 101.33(9) . . ?
C11 O12 Rb3 140.4(2) . 3_666 ?
C11 O12 Rb1 131.0(2) . . ?
Rb3 O12 Rb1 88.58(7) 3_666 . ?
C21 O21 U1 126.7(2) . . ?
C21 O21 Rb1 132.3(2) . . ?
U1 O21 Rb1 98.90(8) . . ?
C21 O22 Rb2 136.0(2) . . ?
C31 O31 U1 126.7(2) . . ?
C31 O31 Rb2 131.5(2) . . ?
U1 O31 Rb2 99.56(8) . . ?
C31 O32 Rb1 132.9(2) . . ?
C41 O41 U1 125.9(2) . . ?
C41 O41 Rb3 132.0(2) . . ?
U1 O41 Rb3 101.90(9) . . ?
C41 O42 Rb4 134.4(2) . 3_667 ?
C41 O42 Rb2 137.6(2) . . ?
Rb4 O42 Rb2 87.80(7) 3_667 . ?
C51 O51 U1 130.9(2) . . ?
C51 O51 Rb3 132.3(2) . . ?
U1 O51 Rb3 85.77(7) . . ?
C51 O52 Rb4 125.9(2) . . ?
C51 O52 Rb2 145.1(2) . 3_667 ?
Rb4 O52 Rb2 86.44(7) . 3_667 ?
C61 O61 Rb1 141.6(2) . . ?
C61 O61 H72 115(2) . . ?
Rb1 O61 H72 97(2) . . ?
C61 O62 Rb4 152.1(3) . 2_646 ?
C61 O62 Rb2 124.9(2) . 4_665 ?
Rb4 O62 Rb2 82.24(7) 2_646 4_665 ?
C71 O71 Rb3 148.1(3) . 3_666 ?
C71 O71 Rb1 123.3(2) . . ?
Rb3 O71 Rb1 86.20(7) 3_666 . ?
C71 O72 Rb2 142.3(2) . 4_665 ?
C71 O72 H72 110.6(16) . . ?
Rb2 O72 H72 100.5(16) 4_665 . ?
Rb1 O1W Rb3 87.73(9) . 3_666 ?
Rb1 O1W H1A 116(3) . . ?
Rb3 O1W H1A 79(3) 3_666 . ?
Rb1 O1W H1B 87(3) . . ?
Rb3 O1W H1B 175(3) 3_666 . ?
H1A O1W H1B 104(3) . . ?
Rb3 O2W H2A 128.6(3) . . ?
Rb3 O2W H2B 109.1(3) . . ?
H2A O2W H2B 106.4(4) . . ?
Rb4 O3W H3A 100.5(3) . . ?
Rb4 O3W H3B 107.6(3) . . ?
H3A O3W H3B 105.0(5) . . ?
O12 C11 O11 129.4(3) . . ?
O12 C11 C12 119.0(3) . . ?
O11 C11 C12 111.7(3) . . ?
C11 C12 Cl13 109.7(2) . . ?
C11 C12 Cl11 112.5(3) . . ?
Cl13 C12 Cl11 108.5(2) . . ?
C11 C12 Cl12 107.7(2) . . ?
Cl13 C12 Cl12 109.9(2) . . ?
Cl11 C12 Cl12 108.4(2) . . ?
O22 C21 O21 128.1(3) . . ?
O22 C21 C22 118.2(3) . . ?
O21 C21 C22 113.6(3) . . ?
C21 C22 Cl21 111.0(3) . . ?
C21 C22 Cl22 106.6(3) . . ?
Cl21 C22 Cl22 109.59(19) . . ?
C21 C22 Cl23 111.3(2) . . ?
Cl21 C22 Cl23 109.5(2) . . ?
Cl22 C22 Cl23 108.8(2) . . ?
O32 C31 O31 129.2(3) . . ?
O32 C31 C32 117.4(3) . . ?
O31 C31 C32 113.3(3) . . ?
C31 C32 Cl31 111.6(3) . . ?
C31 C32 Cl32 111.4(2) . . ?
Cl31 C32 Cl32 109.8(2) . . ?
C31 C32 Cl33 105.8(2) . . ?
Cl31 C32 Cl33 108.91(19) . . ?
Cl32 C32 Cl33 109.4(2) . . ?
O42 C41 O41 128.9(4) . . ?
O42 C41 C42 118.7(3) . . ?
O41 C41 C42 112.5(3) . . ?
C41 C42 Cl41 112.2(3) . . ?
C41 C42 Cl42 109.0(2) . . ?
Cl41 C42 Cl42 108.4(2) . . ?
C41 C42 Cl43 109.1(2) . . ?
Cl41 C42 Cl43 109.1(2) . . ?
Cl42 C42 Cl43 109.1(2) . . ?
O52 C51 O51 128.5(3) . . ?
O52 C51 C52 118.6(3) . . ?
O51 C51 C52 112.9(3) . . ?
C51 C52 Cl53 112.3(2) . . ?
C51 C52 Cl52 107.5(3) . . ?
Cl53 C52 Cl52 108.9(2) . . ?
C51 C52 Cl51 111.5(3) . . ?
Cl53 C52 Cl51 108.2(2) . . ?
Cl52 C52 Cl51 108.40(19) . . ?
O62 C61 O61 127.7(4) . . ?
O62 C61 C62 120.3(3) . . ?
O61 C61 C62 111.9(3) . . ?
C61 C62 Cl63 112.5(2) . . ?
C61 C62 Cl62 106.4(3) . . ?
Cl63 C62 Cl62 109.2(2) . . ?
C61 C62 Cl61 110.5(3) . . ?
Cl63 C62 Cl61 108.0(2) . . ?
Cl62 C62 Cl61 110.2(2) . . ?
O71 C71 O72 127.7(4) . . ?
O71 C71 C72 118.9(3) . . ?
O72 C71 C72 113.3(3) . . ?
C71 C72 Cl73 113.1(2) . . ?
C71 C72 Cl72 105.4(2) . . ?
Cl73 C72 Cl72 110.1(2) . . ?
C71 C72 Cl71 110.2(2) . . ?
Cl73 C72 Cl71 108.2(2) . . ?
Cl72 C72 Cl71 109.8(2) . . ?

loop_
_geom_bond_atom_site_label_1
_geom_bond_atom_site_label_2
_geom_bond_distance
_geom_bond_site_symmetry_2
_geom_bond_publ_flag
U1 O2 1.768(2) . ?
U1 O1 1.773(2) . ?
U1 O41 2.384(3) . ?
U1 O11 2.384(2) . ?
U1 O21 2.389(2) . ?
U1 O31 2.401(2) . ?
U1 O51 2.406(2) . ?
U1 Rb1 4.0994(4) . ?
U1 Rb4 4.1383(4) . ?
U1 Rb2 4.1527(4) . ?
U1 Rb3 4.1941(4) . ?
Rb1 O1W 2.889(3) . ?
Rb1 O61 2.938(3) . ?
Rb1 O12 2.952(3) . ?
Rb1 O21 2.982(3) . ?
Rb1 O32 2.983(3) . ?
Rb1 O71 3.045(3) . ?
Rb1 O2 3.075(2) . ?
Rb1 Cl63 3.4752(10) . ?
Rb1 Cl23 3.6632(11) . ?
Rb1 Cl53 3.7504(11) 3_666 ?
Rb1 Cl22 3.8476(12) . ?
Rb1 Rb3 4.0723(5) 3_666 ?
Rb1 H72 3.39(4) . ?
Rb1 H1B 2.97(5) . ?
Rb2 O52 2.923(3) 3_667 ?
Rb2 O22 2.932(3) . ?
Rb2 O42 2.939(2) . ?
Rb2 O72 2.975(2) 4_566 ?
Rb2 O31 3.012(3) . ?
Rb2 O62 3.099(3) 4_566 ?
Rb2 O1 3.201(2) . ?
Rb2 Cl51 3.4895(11) 3_667 ?
Rb2 Cl73 3.5905(10) 4_566 ?
Rb2 Cl32 3.6745(11) . ?
Rb2 Cl33 3.8095(11) . ?
Rb2 Rb4 3.9853(5) 3_667 ?
Rb3 O12 2.879(3) 3_666 ?
Rb3 O2W 2.897(4) . ?
Rb3 O71 2.913(3) 3_666 ?
Rb3 O1W 2.986(3) 3_666 ?
Rb3 O41 2.994(3) . ?
Rb3 O2 3.215(2) . ?
Rb3 Cl42 3.5113(12) . ?
Rb3 Cl11 3.5429(12) 3_666 ?
Rb3 Cl53 3.5848(10) . ?
Rb3 O51 3.618(3) . ?
Rb3 Cl71 3.6794(11) 3_666 ?
Rb3 Cl43 3.7168(12) . ?
Rb3 H2B 3.2805(4) . ?
Rb4 O42 2.807(3) 3_667 ?
Rb4 O3W 2.828(4) . ?
Rb4 O52 2.897(3) . ?
Rb4 O11 2.946(3) . ?
Rb4 O62 2.959(3) 2_656 ?
Rb4 O1 3.138(2) . ?
Rb4 Cl41 3.4366(12) 3_667 ?
Rb4 Cl13 3.4794(12) . ?
Rb4 Cl12 3.5164(12) . ?
Rb4 Cl61 3.8679(12) 2_656 ?
Rb4 H3A 3.1094(4) . ?
Rb4 H3B 3.1917(4) . ?
Cl11 C12 1.766(4) . ?
Cl12 C12 1.780(4) . ?
Cl13 C12 1.762(4) . ?
Cl21 C22 1.761(4) . ?
Cl22 C22 1.768(4) . ?
Cl23 C22 1.769(4) . ?
Cl31 C32 1.757(4) . ?
Cl32 C32 1.763(4) . ?
Cl33 C32 1.778(4) . ?
Cl41 C42 1.754(4) . ?
Cl42 C42 1.774(4) . ?
Cl43 C42 1.775(4) . ?
Cl51 C52 1.768(4) . ?
Cl52 C52 1.768(4) . ?
Cl53 C52 1.765(4) . ?
Cl61 C62 1.771(4) . ?
Cl62 C62 1.769(4) . ?
Cl63 C62 1.765(4) . ?
Cl71 C72 1.773(3) . ?
Cl72 C72 1.766(4) . ?
Cl73 C72 1.765(4) . ?
O11 C11 1.278(4) . ?
O12 C11 1.212(4) . ?
O21 C21 1.270(4) . ?
O22 C21 1.231(4) . ?
O31 C31 1.266(4) . ?
O32 C31 1.225(4) . ?
O41 C41 1.271(4) . ?
O42 C41 1.216(4) . ?
O51 C51 1.260(4) . ?
O52 C51 1.228(4) . ?
O61 C61 1.281(4) . ?
O61 H72 1.36(4) . ?
O62 C61 1.210(4) . ?
O71 C71 1.216(4) . ?
O72 C71 1.279(4) . ?
O72 H72 1.10(4) . ?
O1W H1A 0.849(18) . ?
O1W H1B 0.841(18) . ?
O2W H2A 0.855(3) . ?
O2W H2B 0.859(4) . ?
O3W H3A 0.876(6) . ?
O3W H3B 0.854(4) . ?
C11 C12 1.564(5) . ?
C21 C22 1.550(5) . ?
C31 C32 1.570(5) . ?
C41 C42 1.555(5) . ?
C51 C52 1.562(5) . ?
C61 C62 1.565(5) . ?
C71 C72 1.570(5) . ?

loop_
_geom_hbond_atom_site_label_D
_geom_hbond_atom_site_label_H
_geom_hbond_atom_site_label_A
_geom_hbond_distance_DH
_geom_hbond_distance_HA
_geom_hbond_distance_DA
_geom_hbond_angle_DHA
_geom_hbond_site_symmetry_A
_geom_hbond_publ_flag
O72 H72 O61 1.10(4) 1.36(4) 2.452(4) 175(4) . yes

loop_
_geom_torsion_atom_site_label_1
_geom_torsion_atom_site_label_2
_geom_torsion_atom_site_label_3
_geom_torsion_atom_site_label_4
_geom_torsion
_geom_torsion_site_symmetry_1
_geom_torsion_site_symmetry_2
_geom_torsion_site_symmetry_3
_geom_torsion_site_symmetry_4
_geom_torsion_publ_flag
O41 U1 O1 Rb4 -130.86(9) . . . . ?
O11 U1 O1 Rb4 13.02(9) . . . . ?
O21 U1 O1 Rb4 85.08(10) . . . . ?
O31 U1 O1 Rb4 156.24(10) . . . . ?
O51 U1 O1 Rb4 -59.00(10) . . . . ?
Rb1 U1 O1 Rb4 80.68(12) . . . . ?
Rb2 U1 O1 Rb4 157.19(15) . . . . ?
Rb3 U1 O1 Rb4 -110.00(9) . . . . ?
O41 U1 O1 Rb2 71.94(10) . . . . ?
O11 U1 O1 Rb2 -144.18(10) . . . . ?
O21 U1 O1 Rb2 -72.11(10) . . . . ?
O31 U1 O1 Rb2 -0.96(10) . . . . ?
O51 U1 O1 Rb2 143.81(9) . . . . ?
Rb1 U1 O1 Rb2 -76.51(13) . . . . ?
Rb4 U1 O1 Rb2 -157.19(15) . . . . ?
Rb3 U1 O1 Rb2 92.80(10) . . . . ?
O41 U1 O2 Rb1 -147.67(10) . . . . ?
O11 U1 O2 Rb1 68.43(10) . . . . ?
O21 U1 O2 Rb1 -3.68(10) . . . . ?
O31 U1 O2 Rb1 -74.81(10) . . . . ?
O51 U1 O2 Rb1 140.41(11) . . . . ?
Rb4 U1 O2 Rb1 82.21(11) . . . . ?
Rb2 U1 O2 Rb1 -76.30(13) . . . . ?
Rb3 U1 O2 Rb1 -167.80(16) . . . . ?
O41 U1 O2 Rb3 20.13(9) . . . . ?
O11 U1 O2 Rb3 -123.78(9) . . . . ?
O21 U1 O2 Rb3 164.12(10) . . . . ?
O31 U1 O2 Rb3 92.98(10) . . . . ?
O51 U1 O2 Rb3 -51.79(9) . . . . ?
Rb1 U1 O2 Rb3 167.80(16) . . . . ?
Rb4 U1 O2 Rb3 -109.99(9) . . . . ?
Rb2 U1 O2 Rb3 91.50(10) . . . . ?
Rb3 O12 C11 O11 140.4(3) 3_666 . . . ?
Rb1 O12 C11 O11 -36.0(6) . . . . ?
Rb3 O12 C11 C12 -41.4(5) 3_666 . . . ?
Rb1 O12 C11 C12 142.3(2) . . . . ?
U1 O11 C11 O12 -7.7(6) . . . . ?
Rb4 O11 C11 O12 171.3(3) . . . . ?
U1 O11 C11 C12 173.9(2) . . . . ?
Rb4 O11 C11 C12 -7.1(4) . . . . ?
O12 C11 C12 Cl13 126.9(3) . . . . ?
O11 C11 C12 Cl13 -54.5(3) . . . . ?
O12 C11 C12 Cl11 6.0(4) . . . . ?
O11 C11 C12 Cl11 -175.5(2) . . . . ?
O12 C11 C12 Cl12 -113.4(3) . . . . ?
O11 C11 C12 Cl12 65.1(3) . . . . ?
Rb4 Cl13 C12 C11 68.5(2) . . . . ?
Rb4 Cl13 C12 Cl11 -168.20(18) . . . . ?
Rb4 Cl13 C12 Cl12 -49.82(18) . . . . ?
Rb3 Cl11 C12 C11 14.0(3) 3_666 . . . ?
Rb3 Cl11 C12 Cl13 -107.66(17) 3_666 . . . ?
Rb3 Cl11 C12 Cl12 133.01(15) 3_666 . . . ?
Rb4 Cl12 C12 C11 -70.4(2) . . . . ?
Rb4 Cl12 C12 Cl13 49.20(18) . . . . ?
Rb4 Cl12 C12 Cl11 167.65(17) . . . . ?
Rb2 O22 C21 O21 34.9(6) . . . . ?
Rb2 O22 C21 C22 -141.2(3) . . . . ?
U1 O21 C21 O22 9.7(6) . . . . ?
Rb1 O21 C21 O22 -150.2(3) . . . . ?
U1 O21 C21 C22 -174.0(2) . . . . ?
Rb1 O21 C21 C22 26.1(5) . . . . ?
O22 C21 C22 Cl21 -20.9(4) . . . . ?
O21 C21 C22 Cl21 162.4(3) . . . . ?
O22 C21 C22 Cl22 98.4(3) . . . . ?
O21 C21 C22 Cl22 -78.3(3) . . . . ?
O22 C21 C22 Cl23 -143.2(3) . . . . ?
O21 C21 C22 Cl23 40.1(4) . . . . ?
Rb1 Cl22 C22 C21 67.0(2) . . . . ?
Rb1 Cl22 C22 Cl21 -172.81(19) . . . . ?
Rb1 Cl22 C22 Cl23 -53.12(16) . . . . ?
Rb1 Cl23 C22 C21 -60.5(2) . . . . ?
Rb1 Cl23 C22 Cl21 176.38(17) . . . . ?
Rb1 Cl23 C22 Cl22 56.63(16) . . . . ?
Rb1 O32 C31 O31 35.1(6) . . . . ?
Rb1 O32 C31 C32 -142.6(3) . . . . ?
U1 O31 C31 O32 8.1(6) . . . . ?
Rb2 O31 C31 O32 -151.4(3) . . . . ?
U1 O31 C31 C32 -174.1(2) . . . . ?
Rb2 O31 C31 C32 26.4(4) . . . . ?
O32 C31 C32 Cl31 -18.3(4) . . . . ?
O31 C31 C32 Cl31 163.6(3) . . . . ?
O32 C31 C32 Cl32 -141.3(3) . . . . ?
O31 C31 C32 Cl32 40.6(4) . . . . ?
O32 C31 C32 Cl33 100.0(3) . . . . ?
O31 C31 C32 Cl33 -78.1(3) . . . . ?
Rb2 Cl32 C32 C31 -61.6(2) . . . . ?
Rb2 Cl32 C32 Cl31 174.35(17) . . . . ?
Rb2 Cl32 C32 Cl33 54.93(16) . . . . ?
Rb2 Cl33 C32 C31 67.6(2) . . . . ?
Rb2 Cl33 C32 Cl31 -172.38(19) . . . . ?
Rb2 Cl33 C32 Cl32 -52.45(16) . . . . ?
Rb4 O42 C41 O41 134.7(3) 3_667 . . . ?
Rb2 O42 C41 O41 -38.5(6) . . . . ?
Rb4 O42 C41 C42 -46.0(5) 3_667 . . . ?
Rb2 O42 C41 C42 140.8(3) . . . . ?
U1 O41 C41 O42 -0.8(5) . . . . ?
Rb3 O41 C41 O42 173.1(3) . . . . ?
U1 O41 C41 C42 179.8(2) . . . . ?
Rb3 O41 C41 C42 -6.3(4) . . . . ?
O42 C41 C42 Cl41 -0.1(4) . . . . ?
O41 C41 C42 Cl41 179.4(2) . . . . ?
O42 C41 C42 Cl42 -120.2(3) . . . . ?
O41 C41 C42 Cl42 59.3(3) . . . . ?
O42 C41 C42 Cl43 120.9(3) . . . . ?
O41 C41 C42 Cl43 -59.7(4) . . . . ?
Rb4 Cl41 C42 C41 25.6(3) 3_667 . . . ?
Rb4 Cl41 C42 Cl42 145.96(15) 3_667 . . . ?
Rb4 Cl41 C42 Cl43 -95.37(17) 3_667 . . . ?
Rb3 Cl42 C42 C41 -65.9(2) . . . . ?
Rb3 Cl42 C42 Cl41 171.73(16) . . . . ?
Rb3 Cl42 C42 Cl43 53.06(18) . . . . ?
Rb3 Cl43 C42 C41 69.5(2) . . . . ?
Rb3 Cl43 C42 Cl41 -167.62(19) . . . . ?
Rb3 Cl43 C42 Cl42 -49.36(17) . . . . ?
Rb4 O52 C51 O51 43.7(6) . . . . ?
Rb2 O52 C51 O51 -161.6(3) 3_667 . . . ?
Rb4 O52 C51 C52 -133.5(3) . . . . ?
Rb2 O52 C51 C52 21.1(7) 3_667 . . . ?
U1 O51 C51 O52 9.1(6) . . . . ?
Rb3 O51 C51 O52 140.1(3) . . . . ?
U1 O51 C51 C52 -173.5(2) . . . . ?
Rb3 O51 C51 C52 -42.5(5) . . . . ?
O52 C51 C52 Cl53 -138.4(3) . . . . ?
O51 C51 C52 Cl53 43.9(4) . . . . ?
O52 C51 C52 Cl52 101.8(4) . . . . ?
O51 C51 C52 Cl52 -75.8(4) . . . . ?
O52 C51 C52 Cl51 -16.8(5) . . . . ?
O51 C51 C52 Cl51 165.5(3) . . . . ?
Rb3 Cl53 C52 C51 -30.4(3) . . . . ?
Rb1 Cl53 C52 C51 -105.2(3) 3_666 . . . ?
Rb3 Cl53 C52 Cl52 88.49(17) . . . . ?
Rb1 Cl53 C52 Cl52 13.7(2) 3_666 . . . ?
Rb3 Cl53 C52 Cl51 -153.86(12) . . . . ?
Rb1 Cl53 C52 Cl51 131.38(16) 3_666 . . . ?
Rb2 Cl51 C52 C51 9.8(3) 3_667 . . . ?
Rb2 Cl51 C52 Cl53 133.77(15) 3_667 . . . ?
Rb2 Cl51 C52 Cl52 -108.25(16) 3_667 . . . ?
Rb4 O62 C61 O61 166.3(3) 2_646 . . . ?
Rb2 O62 C61 O61 -28.4(6) 4_665 . . . ?
Rb4 O62 C61 C62 -19.1(8) 2_646 . . . ?
Rb2 O62 C61 C62 146.2(3) 4_665 . . . ?
Rb1 O61 C61 O62 -142.5(3) . . . . ?
Rb1 O61 C61 C62 42.5(5) . . . . ?
O62 C61 C62 Cl63 144.9(3) . . . . ?
O61 C61 C62 Cl63 -39.7(4) . . . . ?
O62 C61 C62 Cl62 -95.5(4) . . . . ?
O61 C61 C62 Cl62 80.0(3) . . . . ?
O62 C61 C62 Cl61 24.1(5) . . . . ?
O61 C61 C62 Cl61 -160.5(3) . . . . ?
Rb1 Cl63 C62 C61 26.8(3) . . . . ?
Rb1 Cl63 C62 Cl62 -91.17(18) . . . . ?
Rb1 Cl63 C62 Cl61 149.01(15) . . . . ?
Rb4 Cl61 C62 C61 -18.8(3) 2_646 . . . ?
Rb4 Cl61 C62 Cl63 -142.24(15) 2_646 . . . ?
Rb4 Cl61 C62 Cl62 98.53(19) 2_646 . . . ?
Rb3 O71 C71 O72 -169.0(3) 3_666 . . . ?
Rb1 O71 C71 O72 35.9(5) . . . . ?
Rb3 O71 C71 C72 15.5(7) 3_666 . . . ?
Rb1 O71 C71 C72 -139.6(3) . . . . ?
Rb2 O72 C71 O71 136.4(4) 4_665 . . . ?
Rb2 O72 C71 C72 -47.9(5) 4_665 . . . ?
O71 C71 C72 Cl73 -150.7(3) . . . . ?
O72 C71 C72 Cl73 33.2(4) . . . . ?
O71 C71 C72 Cl72 89.0(4) . . . . ?
O72 C71 C72 Cl72 -87.1(3) . . . . ?
O71 C71 C72 Cl71 -29.4(4) . . . . ?
O72 C71 C72 Cl71 154.5(3) . . . . ?
Rb2 Cl73 C72 C71 -16.3(3) 4_665 . . . ?
Rb2 Cl73 C72 Cl72 101.26(17) 4_665 . . . ?
Rb2 Cl73 C72 Cl71 -138.76(15) 4_665 . . . ?
Rb3 Cl71 C72 C71 26.3(3) 3_666 . . . ?
Rb3 Cl71 C72 Cl73 150.46(15) 3_666 . . . ?
Rb3 Cl71 C72 Cl72 -89.36(19) 3_666 . . . ?
